data_1573988
loop_
_publ_author_name
'Sun, Wanqi'
'Jin, Yujie'
'Wang, Yongtao'
'Wen, Zeyu'
'Sun, Jizeng'
'Yao, Jia'
'Duttwyler, Simon'
'Li, Haoran'

_publ_section_title
;
 Oxidation-induced nucleophilic substitution at the electron-rich B(12)
 vertex in [CB<sub>11</sub>H<sub>12</sub>]<sup>-</sup> under catalyst-free
 conditions.
;
_journal_issue 14
_journal_name_full 'Chemical science'
_journal_page_first 5942
_journal_page_last 5947
_journal_paper_doi 10.1039/d5sc00234f
_journal_volume 16
_journal_year 2025
_chemical_formula_moiety 'C13 H34 B11 N2 O2, C8 H20 N'
_chemical_formula_sum 'C21 H54 B11 N3 O2'
_chemical_formula_weight 499.58
_space_group_crystal_system monoclinic
_space_group_IT_number 14
_space_group_name_Hall '-P 2ybc'
_space_group_name_H-M_alt 'P 1 21/c 1'
_atom_sites_solution_hydrogens geom
_atom_sites_solution_primary dual
_audit_creation_date 2024-10-18
_audit_creation_method
;
Olex2 1.5
(compiled 2022.04.07 svn.rca3783a0 for OlexSys, GUI svn.r6498)
;
_audit_update_record
;
2024-12-03 deposited with the CCDC.	2025-02-25 downloaded from the CCDC.
;
_cell_angle_alpha 90
_cell_angle_beta 92.836(2)
_cell_angle_gamma 90
_cell_formula_units_Z 8
_cell_length_a 13.1967(5)
_cell_length_b 22.4636(8)
_cell_length_c 20.8837(8)
_cell_measurement_reflns_used 9142
_cell_measurement_temperature 170.00
_cell_measurement_theta_max 60.580
_cell_measurement_theta_min 3.382
_cell_volume 6183.3(4)
_computing_cell_refinement 'SAINT V8.40B (?, 2016)'
_computing_data_reduction 'SAINT V8.40B (?, 2016)'
_computing_molecular_graphics 'Olex2 1.5 (Dolomanov et al., 2009)'
_computing_publication_material 'Olex2 1.5 (Dolomanov et al., 2009)'
_computing_structure_refinement 'SHELXL 2019/2 (Sheldrick, 2015)'
_computing_structure_solution 'SHELXT 2018/2 (Sheldrick, 2018)'
_diffrn_ambient_environment N~2~
_diffrn_ambient_temperature 170.00
_diffrn_detector CPAD
_diffrn_detector_area_resol_mean 7.41
_diffrn_detector_type 'Bruker PHOTON III M28'
_diffrn_measured_fraction_theta_full 0.997
_diffrn_measured_fraction_theta_max 0.997
_diffrn_measurement_device 'three-circle diffractometer'
_diffrn_measurement_device_type 'ZJU Bruker D8 VENTURE Metaljet PHOTON III'
_diffrn_measurement_method '\w and \f scans'
_diffrn_measurement_specimen_support 'MiTeGen micromount'
_diffrn_radiation_monochromator 'mirror optics'
_diffrn_radiation_probe x-ray
_diffrn_radiation_type GaK\a
_diffrn_radiation_wavelength 1.34139
_diffrn_reflns_av_R_equivalents 0.0425
_diffrn_reflns_av_unetI/netI 0.0383
_diffrn_reflns_Laue_measured_fraction_full 0.997
_diffrn_reflns_Laue_measured_fraction_max 0.997
_diffrn_reflns_limit_h_max 17
_diffrn_reflns_limit_h_min -17
_diffrn_reflns_limit_k_max 23
_diffrn_reflns_limit_k_min -29
_diffrn_reflns_limit_l_max 27
_diffrn_reflns_limit_l_min -20
_diffrn_reflns_number 67077
_diffrn_reflns_point_group_measured_fraction_full 0.997
_diffrn_reflns_point_group_measured_fraction_max 0.997
_diffrn_reflns_theta_full 53.594
_diffrn_reflns_theta_max 60.633
_diffrn_reflns_theta_min 2.917
_diffrn_source 'liquid Metal X-ray source'
_diffrn_source_current 3.57
_diffrn_source_power 0.24957869999999996
_diffrn_source_type 'Bruker Excillum Metaljet D2+'
_diffrn_source_voltage 69.91
_exptl_absorpt_coefficient_mu 0.290
_exptl_absorpt_correction_T_max 0.7519
_exptl_absorpt_correction_T_min 0.6721
_exptl_absorpt_correction_type multi-scan
_exptl_absorpt_process_details
;
SADABS-2016/2 (Bruker,2016/2) was used for absorption correction.
wR2(int) was 0.0677 before and 0.0557 after correction.
The Ratio of minimum to maximum transmission is 0.8939.
The \l/2 correction factor is Not present.
;
_exptl_crystal_colour colourless
_exptl_crystal_colour_primary colourless
_exptl_crystal_density_diffrn 1.073
_exptl_crystal_description block
_exptl_crystal_F_000 2176
_exptl_crystal_size_max 0.13
_exptl_crystal_size_mid 0.09
_exptl_crystal_size_min 0.07
_refine_diff_density_max 0.226
_refine_diff_density_min -0.232
_refine_diff_density_rms 0.043
_refine_ls_extinction_method none
_refine_ls_goodness_of_fit_ref 1.037
_refine_ls_hydrogen_treatment constr
_refine_ls_matrix_type full
_refine_ls_number_parameters 687
_refine_ls_number_reflns 14162
_refine_ls_number_restraints 0
_refine_ls_restrained_S_all 1.037
_refine_ls_R_factor_all 0.0579
_refine_ls_R_factor_gt 0.0457
_refine_ls_shift/su_max 0.001
_refine_ls_shift/su_mean 0.000
_refine_ls_structure_factor_coef Fsqd
_refine_ls_weighting_details 'w=1/[\s^2^(Fo^2^)+(0.0659P)^2^+1.4468P] where P=(Fo^2^+2Fc^2^)/3'
_refine_ls_weighting_scheme calc
_refine_ls_wR_factor_gt 0.1216
_refine_ls_wR_factor_ref 0.1305
_reflns_Friedel_coverage 0.000
_reflns_number_gt 11519
_reflns_number_total 14162
_reflns_threshold_expression 'I > 2\s(I)'
_cod_data_source_file d5sc00234f2.cif
_cod_data_source_block 241017_or_ch3_tempo
_cod_depositor_comments 'Adding full bibliography for 1573985--1573988.cif.'
_cod_database_code 1573988
_shelx_shelxl_version_number 2019/2
_shelx_space_group_comment
;
The symmetry employed for this shelxl refinement is uniquely defined
by the following loop, which should always be used as a source of
symmetry information in preference to the above space-group names.
They are only intended as comments.
;
_shelx_estimated_absorpt_t_max 0.980
_shelx_estimated_absorpt_t_min 0.963
_olex2_refinement_description
;
1. Fixed Uiso
 At 1.2 times of:
  All B(H) groups, All C(H) groups, All C(H,H) groups, All N(H) groups
 At 1.5 times of:
  All C(H,H,H) groups
2.a Ternary CH refined with riding coordinates:
 C5(H5), C18(H18)
2.b Secondary CH2 refined with riding coordinates:
 C4(H4A,H4B), C6(H6A,H6B), C17(H17A,H17B), C19(H19A,H19B), C27(H27A,H27B),
 C29(H29A,H29B), C31(H31A,H31B), C33(H33A,H33B), C35(H35A,H35B), C37(H37A,H37B),
  C39(H39A,H39B), C41(H41A,H41B)
2.c Aromatic/amide H refined with riding coordinates:
 N2(H2), N4(H4C)
2.d Idealised Me refined as rotating group:
 C2(H2A,H2B,H2C), C8(H8A,H8B,H8C), C9(H9A,H9B,H9C), C10(H10A,H10B,H10C),
 C11(H11A,H11B,H11C), C13(H13A,H13B,H13C), C15(H15A,H15B,H15C), C21(H21A,H21B,
 H21C), C22(H22A,H22B,H22C), C23(H23A,H23B,H23C), C24(H24A,H24B,H24C), C26(H26A,
 H26B,H26C), C28(H28A,H28B,H28C), C30(H30A,H30B,H30C), C32(H32A,H32B,H32C),
 C34(H34A,H34B,H34C), C36(H36A,H36B,H36C), C38(H38A,H38B,H38C), C40(H40A,H40B,
 H40C), C42(H42A,H42B,H42C)
2.e Boron cage BH refined with riding coordinates:
 C1(H1), B1(H1A), B2(H2D), B3(H3), B4(H4), B5(H5A), B7(H7), B8(H8), B9(H9),
 B10(H10), C14(H14), B12(H12), B13(H13), B14(H14A), B15(H15), B16(H16),
 B17(H17), B18(H18A), B19(H19), B20(H20)
;
_olex2_diffrn_ambient_temperature_device 'Oxford Cryostream 800'
_olex2_submission_special_instructions 'No special instructions were received'

loop_
_space_group_symop_operation_xyz
'x, y, z'
'-x, y+1/2, -z+1/2'
'-x, -y, -z'
'x, -y-1/2, z-1/2'

loop_
_atom_site_label
_atom_site_type_symbol
_atom_site_fract_x
_atom_site_fract_y
_atom_site_fract_z
_atom_site_U_iso_or_equiv
_atom_site_adp_type
_atom_site_occupancy
_atom_site_site_symmetry_order
_atom_site_calc_flag
_atom_site_refinement_flags_posn
_atom_site_refinement_flags_adp
_atom_site_refinement_flags_occupancy
_atom_site_disorder_assembly
_atom_site_disorder_group
O1 O 0.25956(6) 0.39030(3) 0.37466(4) 0.02373(17) Uani 1 1 d . . . . .
O2 O 0.16251(9) 0.45548(4) 0.67524(5) 0.0469(3) Uani 1 1 d . . . . .
N1 N 0.23230(7) 0.43794(4) 0.41838(4) 0.02151(19) Uani 1 1 d . . . . .
N2 N 0.20190(8) 0.52060(4) 0.59916(5) 0.0296(2) Uani 1 1 d . . . . .
H2 H 0.208468 0.558376 0.588990 0.036 Uiso 1 1 calc R U . . .
C1 C 0.12213(10) 0.40570(6) 0.19473(6) 0.0326(3) Uani 1 1 d . . . . .
H1 H 0.043204 0.411676 0.173448 0.039 Uiso 1 1 calc R U . . .
C2 C 0.46405(10) 0.37804(7) 0.28624(8) 0.0419(3) Uani 1 1 d . . . . .
H2A H 0.499451 0.349855 0.259347 0.063 Uiso 1 1 calc R U . . .
H2B H 0.460710 0.361764 0.329622 0.063 Uiso 1 1 calc R U . . .
H2C H 0.500891 0.415925 0.288040 0.063 Uiso 1 1 calc R U . . .
C3 C 0.15063(9) 0.41327(6) 0.45806(6) 0.0281(2) Uani 1 1 d . . . . .
C4 C 0.13015(9) 0.45959(6) 0.50978(6) 0.0294(3) Uani 1 1 d . . . . .
H4A H 0.102616 0.496084 0.488820 0.035 Uiso 1 1 calc R U . . .
H4B H 0.077848 0.443839 0.537657 0.035 Uiso 1 1 calc R U . . .
C5 C 0.22374(9) 0.47574(5) 0.55100(6) 0.0264(2) Uani 1 1 d . . . . .
H5 H 0.250958 0.439140 0.573022 0.032 Uiso 1 1 calc R U . . .
C6 C 0.30208(9) 0.49955(5) 0.50707(6) 0.0285(2) Uani 1 1 d . . . . .
H6A H 0.364617 0.509420 0.533045 0.034 Uiso 1 1 calc R U . . .
H6B H 0.276118 0.536830 0.487012 0.034 Uiso 1 1 calc R U . . .
C7 C 0.32886(8) 0.45590(5) 0.45410(6) 0.0273(2) Uani 1 1 d . . . . .
C8 C 0.05443(10) 0.40869(8) 0.41477(7) 0.0432(4) Uani 1 1 d . . . . .
H8A H 0.062929 0.377457 0.382707 0.065 Uiso 1 1 calc R U . . .
H8B H 0.041706 0.446845 0.393092 0.065 Uiso 1 1 calc R U . . .
H8C H -0.003156 0.398807 0.440685 0.065 Uiso 1 1 calc R U . . .
C9 C 0.17275(13) 0.35175(6) 0.48782(7) 0.0449(4) Uani 1 1 d . . . . .
H9A H 0.222863 0.355815 0.523769 0.067 Uiso 1 1 calc R U . . .
H9B H 0.199523 0.325303 0.455377 0.067 Uiso 1 1 calc R U . . .
H9C H 0.109949 0.334911 0.503266 0.067 Uiso 1 1 calc R U . . .
C10 C 0.39126(10) 0.49118(7) 0.40738(7) 0.0399(3) Uani 1 1 d . . . . .
H10A H 0.349017 0.522538 0.387251 0.060 Uiso 1 1 calc R U . . .
H10B H 0.414991 0.464396 0.374244 0.060 Uiso 1 1 calc R U . . .
H10C H 0.449774 0.509228 0.430693 0.060 Uiso 1 1 calc R U . . .
C11 C 0.39415(10) 0.40451(7) 0.48147(7) 0.0430(4) Uani 1 1 d . . . . .
H11A H 0.394674 0.372061 0.450124 0.065 Uiso 1 1 calc R U . . .
H11B H 0.365838 0.390065 0.521097 0.065 Uiso 1 1 calc R U . . .
H11C H 0.463644 0.418578 0.490671 0.065 Uiso 1 1 calc R U . . .
C12 C 0.17253(9) 0.50732(6) 0.65776(6) 0.0284(2) Uani 1 1 d . . . . .
C13 C 0.15471(11) 0.55941(6) 0.70115(6) 0.0362(3) Uani 1 1 d . . . . .
H13A H 0.200593 0.556682 0.739392 0.054 Uiso 1 1 calc R U . . .
H13B H 0.084262 0.558888 0.713938 0.054 Uiso 1 1 calc R U . . .
H13C H 0.167679 0.596559 0.678356 0.054 Uiso 1 1 calc R U . . .
B1 B 0.13646(10) 0.36623(6) 0.26366(6) 0.0261(3) Uani 1 1 d . . . . .
H1A H 0.072612 0.345401 0.289056 0.031 Uiso 1 1 calc R U . . .
B2 B 0.17549(12) 0.33697(7) 0.19010(7) 0.0317(3) Uani 1 1 d . . . . .
H2D H 0.137839 0.297005 0.167383 0.038 Uiso 1 1 calc R U . . .
B3 B 0.21710(13) 0.39680(7) 0.14341(7) 0.0368(3) Uani 1 1 d . . . . .
H3 H 0.206548 0.396394 0.089863 0.044 Uiso 1 1 calc R U . . .
B4 B 0.20492(13) 0.46340(7) 0.18828(7) 0.0350(3) Uani 1 1 d . . . . .
H4 H 0.186400 0.506897 0.164231 0.042 Uiso 1 1 calc R U . . .
B5 B 0.15478(10) 0.44467(6) 0.26333(6) 0.0271(3) Uani 1 1 d . . . . .
H5A H 0.103423 0.475561 0.288587 0.032 Uiso 1 1 calc R U . . .
B6 B 0.24451(9) 0.39870(5) 0.30708(6) 0.0222(2) Uani 1 1 d . . . . .
B7 B 0.25670(10) 0.33201(6) 0.26017(6) 0.0265(3) Uani 1 1 d . . . . .
H7 H 0.273724 0.288320 0.284205 0.032 Uiso 1 1 calc R U . . .
B8 B 0.30684(12) 0.35064(6) 0.18504(7) 0.0323(3) Uani 1 1 d . . . . .
H8 H 0.357048 0.319445 0.159284 0.039 Uiso 1 1 calc R U . . .
B9 B 0.32500(12) 0.42922(7) 0.18364(7) 0.0349(3) Uani 1 1 d . . . . .
H9 H 0.387185 0.450147 0.156793 0.042 Uiso 1 1 calc R U . . .
B10 B 0.28636(11) 0.45878(6) 0.25780(7) 0.0292(3) Uani 1 1 d . . . . .
H10 H 0.323106 0.499323 0.279847 0.035 Uiso 1 1 calc R U . . .
B11 B 0.35158(10) 0.38875(6) 0.25638(7) 0.0287(3) Uani 1 1 d . . . . .
O3 O 0.25227(6) 0.84132(3) 0.44928(4) 0.02328(17) Uani 1 1 d . . . . .
O4 O 0.28474(10) 1.13037(5) 0.36575(5) 0.0541(3) Uani 1 1 d . . . . .
N3 N 0.27534(7) 0.90129(4) 0.47278(5) 0.02286(19) Uani 1 1 d . . . . .
N4 N 0.29380(10) 1.08986(5) 0.46400(6) 0.0399(3) Uani 1 1 d . . . . .
H4C H 0.302948 1.097071 0.505303 0.048 Uiso 1 1 calc R U . . .
C14 C 0.40394(9) 0.71064(5) 0.55358(6) 0.0274(2) Uani 1 1 d . . . . .
H14 H 0.484156 0.700066 0.569634 0.033 Uiso 1 1 calc R U . . .
C15 C 0.05674(9) 0.75397(6) 0.48068(6) 0.0298(3) Uani 1 1 d . . . . .
H15A H 0.014140 0.762807 0.516613 0.045 Uiso 1 1 calc R U . . .
H15B H 0.030085 0.718862 0.457642 0.045 Uiso 1 1 calc R U . . .
H15C H 0.056388 0.788104 0.451444 0.045 Uiso 1 1 calc R U . . .
C16 C 0.35495(9) 0.92549(5) 0.43110(6) 0.0283(2) Uani 1 1 d . . . . .
C17 C 0.37109(10) 0.99141(5) 0.44887(6) 0.0320(3) Uani 1 1 d . . . . .
H17A H 0.400778 0.993833 0.493263 0.038 Uiso 1 1 calc R U . . .
H17B H 0.420611 1.008859 0.420116 0.038 Uiso 1 1 calc R U . . .
C18 C 0.27459(10) 1.02820(5) 0.44419(6) 0.0325(3) Uani 1 1 d . . . . .
H18 H 0.246144 1.027700 0.398908 0.039 Uiso 1 1 calc R U . . .
C19 C 0.19925(10) 0.99977(5) 0.48719(6) 0.0320(3) Uani 1 1 d . . . . .
H19A H 0.135030 1.022577 0.483593 0.038 Uiso 1 1 calc R U . . .
H19B H 0.226077 1.002612 0.532200 0.038 Uiso 1 1 calc R U . . .
C20 C 0.17633(9) 0.93421(5) 0.47154(6) 0.0271(2) Uani 1 1 d . . . . .
C21 C 0.33293(12) 0.91820(6) 0.35841(6) 0.0383(3) Uani 1 1 d . . . . .
H21A H 0.304196 0.878636 0.349628 0.057 Uiso 1 1 calc R U . . .
H21B H 0.396149 0.922603 0.336146 0.057 Uiso 1 1 calc R U . . .
H21C H 0.284429 0.948719 0.343202 0.057 Uiso 1 1 calc R U . . .
C22 C 0.45385(10) 0.89290(6) 0.44901(7) 0.0371(3) Uani 1 1 d . . . . .
H22A H 0.467262 0.894702 0.495547 0.056 Uiso 1 1 calc R U . . .
H22B H 0.509773 0.911848 0.427505 0.056 Uiso 1 1 calc R U . . .
H22C H 0.447994 0.851214 0.435479 0.056 Uiso 1 1 calc R U . . .
C23 C 0.11027(10) 0.92856(6) 0.40902(7) 0.0366(3) Uani 1 1 d . . . . .
H23A H 0.139999 0.952352 0.375376 0.055 Uiso 1 1 calc R U . . .
H23B H 0.041664 0.943018 0.416115 0.055 Uiso 1 1 calc R U . . .
H23C H 0.107086 0.886731 0.395761 0.055 Uiso 1 1 calc R U . . .
C24 C 0.11574(10) 0.91047(6) 0.52643(7) 0.0341(3) Uani 1 1 d . . . . .
H24A H 0.097206 0.868863 0.517977 0.051 Uiso 1 1 calc R U . . .
H24B H 0.054041 0.934293 0.529921 0.051 Uiso 1 1 calc R U . . .
H24C H 0.157048 0.913022 0.566640 0.051 Uiso 1 1 calc R U . . .
C25 C 0.29842(10) 1.13601(6) 0.42379(7) 0.0348(3) Uani 1 1 d . . . . .
C26 C 0.32093(13) 1.19551(6) 0.45490(9) 0.0510(4) Uani 1 1 d . . . . .
H26A H 0.390782 1.195737 0.473155 0.077 Uiso 1 1 calc R U . . .
H26B H 0.273914 1.202332 0.489033 0.077 Uiso 1 1 calc R U . . .
H26C H 0.312708 1.227109 0.422700 0.077 Uiso 1 1 calc R U . . .
B12 B 0.32267(11) 0.73108(6) 0.61064(6) 0.0273(3) Uani 1 1 d . . . . .
H12 H 0.343557 0.734866 0.663115 0.033 Uiso 1 1 calc R U . . .
B13 B 0.31305(11) 0.66095(6) 0.57199(7) 0.0293(3) Uani 1 1 d . . . . .
H13 H 0.327758 0.618473 0.598952 0.035 Uiso 1 1 calc R U . . .
B14 B 0.34973(10) 0.66976(6) 0.49207(7) 0.0275(3) Uani 1 1 d . . . . .
H14A H 0.387777 0.633029 0.466091 0.033 Uiso 1 1 calc R U . . .
B15 B 0.38449(10) 0.74519(6) 0.48213(6) 0.0244(3) Uani 1 1 d . . . . .
H15 H 0.446290 0.757801 0.449843 0.029 Uiso 1 1 calc R U . . .
B16 B 0.36706(10) 0.78388(6) 0.55489(6) 0.0238(3) Uani 1 1 d . . . . .
H16 H 0.416931 0.822108 0.570388 0.029 Uiso 1 1 calc R U . . .
B17 B 0.23589(10) 0.78055(6) 0.57147(6) 0.0241(3) Uani 1 1 d . . . . .
H17 H 0.197968 0.816916 0.598091 0.029 Uiso 1 1 calc R U . . .
B18 B 0.20271(10) 0.70442(6) 0.58185(6) 0.0271(3) Uani 1 1 d . . . . .
H18A H 0.143019 0.690530 0.615110 0.032 Uiso 1 1 calc R U . . .
B19 B 0.21963(10) 0.66679(6) 0.50832(6) 0.0260(3) Uani 1 1 d . . . . .
H19 H 0.170868 0.628082 0.492816 0.031 Uiso 1 1 calc R U . . .
B20 B 0.26421(10) 0.71969(6) 0.45260(6) 0.0235(2) Uani 1 1 d . . . . .
H20 H 0.245095 0.716060 0.399891 0.028 Uiso 1 1 calc R U . . .
B21 B 0.27353(9) 0.79173(6) 0.49055(6) 0.0213(2) Uani 1 1 d . . . . .
B22 B 0.17028(10) 0.74114(6) 0.50732(6) 0.0234(2) Uani 1 1 d . . . . .
N5 N 0.47612(8) 0.35704(5) 0.72659(5) 0.0293(2) Uani 1 1 d . . . . .
C27 C 0.54633(11) 0.32866(7) 0.68007(6) 0.0382(3) Uani 1 1 d . . . . .
H27A H 0.514187 0.331552 0.636332 0.046 Uiso 1 1 calc R U . . .
H27B H 0.610030 0.351972 0.680592 0.046 Uiso 1 1 calc R U . . .
C28 C 0.57284(12) 0.26408(7) 0.69335(7) 0.0449(3) Uani 1 1 d . . . . .
H28A H 0.620803 0.250244 0.662223 0.067 Uiso 1 1 calc R U . . .
H28B H 0.511059 0.239867 0.689617 0.067 Uiso 1 1 calc R U . . .
H28C H 0.603813 0.260351 0.736786 0.067 Uiso 1 1 calc R U . . .
C29 C 0.37674(9) 0.32274(6) 0.72817(6) 0.0316(3) Uani 1 1 d . . . . .
H29A H 0.392253 0.281229 0.741228 0.038 Uiso 1 1 calc R U . . .
H29B H 0.335401 0.340533 0.761521 0.038 Uiso 1 1 calc R U . . .
C30 C 0.31375(12) 0.32139(7) 0.66576(7) 0.0427(3) Uani 1 1 d . . . . .
H30A H 0.355749 0.307697 0.631261 0.064 Uiso 1 1 calc R U . . .
H30B H 0.288211 0.361466 0.655800 0.064 Uiso 1 1 calc R U . . .
H30C H 0.256425 0.294126 0.669742 0.064 Uiso 1 1 calc R U . . .
C31 C 0.45854(11) 0.42070(6) 0.70427(7) 0.0395(3) Uani 1 1 d . . . . .
H31A H 0.525317 0.440008 0.700061 0.047 Uiso 1 1 calc R U . . .
H31B H 0.423943 0.419800 0.661123 0.047 Uiso 1 1 calc R U . . .
C32 C 0.39687(14) 0.45842(7) 0.74731(9) 0.0550(4) Uani 1 1 d . . . . .
H32A H 0.385151 0.497567 0.727589 0.082 Uiso 1 1 calc R U . . .
H32B H 0.433679 0.463285 0.788893 0.082 Uiso 1 1 calc R U . . .
H32C H 0.331578 0.439001 0.753491 0.082 Uiso 1 1 calc R U . . .
C33 C 0.52233(10) 0.35565(6) 0.79476(6) 0.0319(3) Uani 1 1 d . . . . .
H33A H 0.472923 0.373018 0.823644 0.038 Uiso 1 1 calc R U . . .
H33B H 0.532897 0.313574 0.807535 0.038 Uiso 1 1 calc R U . . .
C34 C 0.62198(12) 0.38840(7) 0.80500(8) 0.0475(4) Uani 1 1 d . . . . .
H34A H 0.672070 0.371370 0.777120 0.071 Uiso 1 1 calc R U . . .
H34B H 0.646400 0.384430 0.849886 0.071 Uiso 1 1 calc R U . . .
H34C H 0.612038 0.430609 0.794640 0.071 Uiso 1 1 calc R U . . .
N6 N 0.02453(7) 0.66932(4) 0.24287(5) 0.0268(2) Uani 1 1 d . . . . .
C35 C -0.00305(11) 0.64954(6) 0.30932(6) 0.0375(3) Uani 1 1 d . . . . .
H35A H -0.018648 0.685411 0.334548 0.045 Uiso 1 1 calc R U . . .
H35B H -0.065807 0.625427 0.304982 0.045 Uiso 1 1 calc R U . . .
C36 C 0.07632(15) 0.61389(7) 0.34680(8) 0.0570(5) Uani 1 1 d . . . . .
H36A H 0.052635 0.605295 0.389567 0.085 Uiso 1 1 calc R U . . .
H36B H 0.139555 0.636758 0.350843 0.085 Uiso 1 1 calc R U . . .
H36C H 0.088398 0.576432 0.324361 0.085 Uiso 1 1 calc R U . . .
C37 C 0.05039(10) 0.61643(6) 0.20157(7) 0.0350(3) Uani 1 1 d . . . . .
H37A H 0.072717 0.631475 0.159993 0.042 Uiso 1 1 calc R U . . .
H37B H 0.108455 0.595056 0.222767 0.042 Uiso 1 1 calc R U . . .
C38 C -0.03474(11) 0.57257(6) 0.18858(7) 0.0391(3) Uani 1 1 d . . . . .
H38A H -0.058893 0.557991 0.229347 0.059 Uiso 1 1 calc R U . . .
H38B H -0.010027 0.538992 0.163768 0.059 Uiso 1 1 calc R U . . .
H38C H -0.090591 0.592220 0.164197 0.059 Uiso 1 1 calc R U . . .
C39 C -0.06746(9) 0.70223(6) 0.21424(6) 0.0324(3) Uani 1 1 d . . . . .
H39A H -0.127088 0.675587 0.215444 0.039 Uiso 1 1 calc R U . . .
H39B H -0.080623 0.737052 0.241676 0.039 Uiso 1 1 calc R U . . .
C40 C -0.05845(13) 0.72363(7) 0.14638(7) 0.0482(4) Uani 1 1 d . . . . .
H40A H 0.001488 0.749161 0.144130 0.072 Uiso 1 1 calc R U . . .
H40B H -0.119265 0.746323 0.132962 0.072 Uiso 1 1 calc R U . . .
H40C H -0.051696 0.689321 0.117924 0.072 Uiso 1 1 calc R U . . .
C41 C 0.11782(10) 0.70914(6) 0.24631(7) 0.0344(3) Uani 1 1 d . . . . .
H41A H 0.175488 0.685874 0.265336 0.041 Uiso 1 1 calc R U . . .
H41B H 0.134511 0.719627 0.202012 0.041 Uiso 1 1 calc R U . . .
C42 C 0.10927(11) 0.76602(6) 0.28410(7) 0.0392(3) Uani 1 1 d . . . . .
H42A H 0.094204 0.756506 0.328428 0.059 Uiso 1 1 calc R U . . .
H42B H 0.054575 0.790580 0.264712 0.059 Uiso 1 1 calc R U . . .
H42C H 0.173470 0.787907 0.283698 0.059 Uiso 1 1 calc R U . . .

loop_
_atom_site_aniso_label
_atom_site_aniso_U_11
_atom_site_aniso_U_22
_atom_site_aniso_U_33
_atom_site_aniso_U_23
_atom_site_aniso_U_13
_atom_site_aniso_U_12
O1 0.0269(4) 0.0191(4) 0.0250(4) -0.0037(3) -0.0003(3) 0.0031(3)
O2 0.0693(7) 0.0334(5) 0.0391(5) 0.0061(4) 0.0142(5) -0.0065(5)
N1 0.0203(4) 0.0200(4) 0.0243(5) -0.0047(4) 0.0015(3) 0.0000(3)
N2 0.0417(6) 0.0212(5) 0.0262(5) -0.0011(4) 0.0049(4) -0.0017(4)
C1 0.0372(7) 0.0341(7) 0.0259(6) 0.0014(5) -0.0033(5) 0.0045(5)
C2 0.0287(6) 0.0485(8) 0.0490(8) -0.0103(7) 0.0063(6) 0.0056(6)
C3 0.0269(6) 0.0310(6) 0.0266(6) -0.0028(5) 0.0041(5) -0.0085(5)
C4 0.0252(6) 0.0353(7) 0.0281(6) -0.0032(5) 0.0049(5) -0.0032(5)
C5 0.0332(6) 0.0210(5) 0.0248(6) -0.0017(4) 0.0008(5) 0.0008(4)
C6 0.0272(6) 0.0271(6) 0.0312(6) -0.0071(5) 0.0016(5) -0.0038(5)
C7 0.0207(5) 0.0302(6) 0.0307(6) -0.0080(5) -0.0014(4) -0.0004(4)
C8 0.0250(6) 0.0702(10) 0.0348(7) -0.0141(7) 0.0054(5) -0.0146(6)
C9 0.0708(10) 0.0279(7) 0.0365(7) -0.0002(6) 0.0082(7) -0.0164(7)
C10 0.0300(6) 0.0487(8) 0.0418(7) -0.0175(6) 0.0098(5) -0.0163(6)
C11 0.0333(7) 0.0505(9) 0.0439(8) -0.0138(7) -0.0116(6) 0.0176(6)
C12 0.0284(6) 0.0302(6) 0.0266(6) 0.0010(5) -0.0002(5) -0.0026(5)
C13 0.0416(7) 0.0404(7) 0.0265(6) -0.0034(5) 0.0023(5) 0.0004(6)
B1 0.0280(6) 0.0251(6) 0.0250(6) -0.0005(5) -0.0019(5) -0.0020(5)
B2 0.0402(8) 0.0284(7) 0.0262(7) -0.0028(5) -0.0010(6) -0.0010(6)
B3 0.0516(9) 0.0330(8) 0.0260(7) 0.0018(6) 0.0049(6) 0.0041(7)
B4 0.0483(9) 0.0269(7) 0.0304(7) 0.0063(6) 0.0067(6) 0.0064(6)
B5 0.0304(6) 0.0241(6) 0.0267(6) 0.0024(5) 0.0011(5) 0.0045(5)
B6 0.0221(6) 0.0187(6) 0.0259(6) -0.0006(5) 0.0018(5) 0.0003(4)
B7 0.0325(7) 0.0195(6) 0.0274(6) -0.0017(5) 0.0011(5) 0.0021(5)
B8 0.0407(8) 0.0272(7) 0.0295(7) -0.0023(6) 0.0075(6) 0.0035(6)
B9 0.0435(8) 0.0291(7) 0.0333(7) 0.0017(6) 0.0136(6) 0.0005(6)
B10 0.0344(7) 0.0216(6) 0.0323(7) 0.0006(5) 0.0081(6) -0.0010(5)
B11 0.0278(6) 0.0264(7) 0.0325(7) -0.0031(5) 0.0067(5) 0.0024(5)
O3 0.0293(4) 0.0185(4) 0.0217(4) 0.0000(3) -0.0023(3) -0.0027(3)
O4 0.0845(8) 0.0345(6) 0.0442(6) 0.0083(5) 0.0127(6) -0.0073(5)
N3 0.0260(5) 0.0176(4) 0.0248(5) -0.0006(4) -0.0006(4) -0.0018(4)
N4 0.0617(8) 0.0216(5) 0.0357(6) -0.0022(4) -0.0060(5) -0.0047(5)
C14 0.0280(6) 0.0234(6) 0.0302(6) 0.0000(5) -0.0047(5) 0.0015(4)
C15 0.0251(5) 0.0308(6) 0.0333(6) -0.0004(5) -0.0008(5) -0.0031(5)
C16 0.0333(6) 0.0240(6) 0.0279(6) 0.0022(5) 0.0037(5) -0.0041(5)
C17 0.0373(7) 0.0245(6) 0.0341(6) 0.0029(5) 0.0000(5) -0.0074(5)
C18 0.0459(7) 0.0192(6) 0.0314(6) 0.0001(5) -0.0068(5) -0.0025(5)
C19 0.0371(6) 0.0232(6) 0.0353(7) -0.0013(5) -0.0021(5) 0.0045(5)
C20 0.0278(6) 0.0226(6) 0.0303(6) 0.0012(5) -0.0034(5) 0.0022(4)
C21 0.0576(9) 0.0307(7) 0.0274(6) 0.0010(5) 0.0084(6) -0.0066(6)
C22 0.0307(6) 0.0313(7) 0.0501(8) 0.0066(6) 0.0098(6) -0.0036(5)
C23 0.0363(7) 0.0301(6) 0.0417(7) 0.0021(6) -0.0139(6) 0.0024(5)
C24 0.0311(6) 0.0299(6) 0.0417(7) 0.0014(5) 0.0063(5) 0.0048(5)
C25 0.0308(6) 0.0241(6) 0.0496(8) 0.0008(6) 0.0049(6) 0.0003(5)
C26 0.0522(9) 0.0241(7) 0.0763(12) -0.0033(7) -0.0012(8) -0.0029(6)
B12 0.0340(7) 0.0250(6) 0.0223(6) 0.0012(5) -0.0028(5) -0.0012(5)
B13 0.0341(7) 0.0230(6) 0.0301(7) 0.0028(5) -0.0047(5) -0.0007(5)
B14 0.0286(6) 0.0225(6) 0.0312(7) -0.0031(5) -0.0019(5) 0.0020(5)
B15 0.0238(6) 0.0244(6) 0.0250(6) -0.0014(5) -0.0006(5) 0.0006(5)
B16 0.0261(6) 0.0227(6) 0.0223(6) -0.0008(5) -0.0034(5) -0.0006(5)
B17 0.0282(6) 0.0232(6) 0.0209(6) -0.0002(5) 0.0012(5) -0.0008(5)
B18 0.0314(7) 0.0244(6) 0.0253(6) 0.0035(5) 0.0002(5) -0.0030(5)
B19 0.0295(6) 0.0206(6) 0.0276(6) 0.0002(5) -0.0022(5) -0.0025(5)
B20 0.0260(6) 0.0216(6) 0.0226(6) -0.0019(5) -0.0012(5) -0.0013(5)
B21 0.0222(6) 0.0211(6) 0.0206(6) -0.0001(5) 0.0000(4) -0.0001(4)
B22 0.0249(6) 0.0224(6) 0.0229(6) 0.0005(5) 0.0007(5) -0.0027(5)
N5 0.0315(5) 0.0270(5) 0.0295(5) 0.0082(4) 0.0022(4) -0.0020(4)
C27 0.0397(7) 0.0460(8) 0.0300(7) 0.0089(6) 0.0106(5) -0.0002(6)
C28 0.0520(8) 0.0482(9) 0.0353(7) 0.0029(6) 0.0114(6) 0.0125(7)
C29 0.0305(6) 0.0286(6) 0.0359(7) 0.0033(5) 0.0047(5) -0.0039(5)
C30 0.0443(8) 0.0355(7) 0.0473(8) 0.0047(6) -0.0092(6) -0.0045(6)
C31 0.0435(7) 0.0288(7) 0.0454(8) 0.0148(6) -0.0075(6) -0.0058(6)
C32 0.0586(10) 0.0312(8) 0.0741(12) 0.0044(8) -0.0067(8) 0.0085(7)
C33 0.0359(6) 0.0312(6) 0.0283(6) 0.0061(5) 0.0003(5) -0.0027(5)
C34 0.0427(8) 0.0483(9) 0.0502(9) 0.0148(7) -0.0096(7) -0.0107(7)
N6 0.0293(5) 0.0240(5) 0.0275(5) -0.0021(4) 0.0047(4) -0.0012(4)
C35 0.0530(8) 0.0326(7) 0.0273(6) -0.0008(5) 0.0059(6) -0.0080(6)
C36 0.0828(12) 0.0408(9) 0.0450(9) 0.0057(7) -0.0202(8) -0.0114(8)
C37 0.0366(7) 0.0302(6) 0.0387(7) -0.0112(5) 0.0084(5) 0.0015(5)
C38 0.0464(8) 0.0300(7) 0.0412(7) -0.0088(6) 0.0051(6) -0.0041(6)
C39 0.0294(6) 0.0310(6) 0.0369(7) -0.0017(5) 0.0020(5) 0.0016(5)
C40 0.0588(9) 0.0430(8) 0.0419(8) 0.0088(7) -0.0067(7) -0.0056(7)
C41 0.0287(6) 0.0308(6) 0.0438(7) -0.0029(6) 0.0032(5) -0.0046(5)
C42 0.0380(7) 0.0291(7) 0.0494(8) -0.0026(6) -0.0105(6) -0.0012(5)

loop_
_atom_type_symbol
_atom_type_description
_atom_type_scat_dispersion_real
_atom_type_scat_dispersion_imag
_atom_type_scat_source
C C 0.0137 0.0067 'International Tables Vol C Tables 4.2.6.8 and 6.1.1.4'
H H 0.0000 0.0000 'International Tables Vol C Tables 4.2.6.8 and 6.1.1.4'
B B 0.0070 0.0029 'International Tables Vol C Tables 4.2.6.8 and 6.1.1.4'
N N 0.0241 0.0134 'International Tables Vol C Tables 4.2.6.8 and 6.1.1.4'
O O 0.0389 0.0241 'International Tables Vol C Tables 4.2.6.8 and 6.1.1.4'

loop_
_geom_angle_atom_site_label_1
_geom_angle_atom_site_label_2
_geom_angle_atom_site_label_3
_geom_angle
_geom_angle_site_symmetry_1
_geom_angle_site_symmetry_3
_geom_angle_publ_flag
B6 O1 N1 119.58(8) . . ?
O1 N1 C3 106.29(8) . . ?
O1 N1 C7 106.14(8) . . ?
C3 N1 C7 116.18(9) . . ?
C5 N2 H2 118.2 . . ?
C12 N2 H2 118.2 . . ?
C12 N2 C5 123.51(10) . . ?
B1 C1 H1 117.6 . . ?
B1 C1 B2 62.88(8) . . ?
B1 C1 B3 114.80(10) . . ?
B1 C1 B4 114.84(10) . . ?
B1 C1 B5 62.89(8) . . ?
B2 C1 H1 117.7 . . ?
B2 C1 B4 114.63(10) . . ?
B2 C1 B5 115.02(9) . . ?
B3 C1 H1 117.6 . . ?
B3 C1 B2 62.46(9) . . ?
B3 C1 B4 62.90(9) . . ?
B3 C1 B5 115.07(11) . . ?
B4 C1 H1 117.7 . . ?
B4 C1 B5 62.77(8) . . ?
B5 C1 H1 117.4 . . ?
H2A C2 H2B 109.5 . . ?
H2A C2 H2C 109.5 . . ?
H2B C2 H2C 109.5 . . ?
B11 C2 H2A 109.5 . . ?
B11 C2 H2B 109.5 . . ?
B11 C2 H2C 109.5 . . ?
N1 C3 C4 107.18(9) . . ?
N1 C3 C8 107.31(10) . . ?
N1 C3 C9 115.39(11) . . ?
C4 C3 C9 111.22(11) . . ?
C8 C3 C4 107.03(10) . . ?
C8 C3 C9 108.34(11) . . ?
C3 C4 H4A 108.9 . . ?
C3 C4 H4B 108.9 . . ?
H4A C4 H4B 107.7 . . ?
C5 C4 C3 113.31(10) . . ?
C5 C4 H4A 108.9 . . ?
C5 C4 H4B 108.9 . . ?
N2 C5 C4 111.91(10) . . ?
N2 C5 H5 109.2 . . ?
N2 C5 C6 109.70(9) . . ?
C4 C5 H5 109.2 . . ?
C6 C5 C4 107.61(10) . . ?
C6 C5 H5 109.2 . . ?
C5 C6 H6A 108.8 . . ?
C5 C6 H6B 108.8 . . ?
C5 C6 C7 113.60(10) . . ?
H6A C6 H6B 107.7 . . ?
C7 C6 H6A 108.8 . . ?
C7 C6 H6B 108.8 . . ?
N1 C7 C6 108.09(9) . . ?
N1 C7 C10 107.05(10) . . ?
N1 C7 C11 115.51(10) . . ?
C6 C7 C11 110.97(10) . . ?
C10 C7 C6 106.25(10) . . ?
C10 C7 C11 108.52(11) . . ?
C3 C8 H8A 109.5 . . ?
C3 C8 H8B 109.5 . . ?
C3 C8 H8C 109.5 . . ?
H8A C8 H8B 109.5 . . ?
H8A C8 H8C 109.5 . . ?
H8B C8 H8C 109.5 . . ?
C3 C9 H9A 109.5 . . ?
C3 C9 H9B 109.5 . . ?
C3 C9 H9C 109.5 . . ?
H9A C9 H9B 109.5 . . ?
H9A C9 H9C 109.5 . . ?
H9B C9 H9C 109.5 . . ?
C7 C10 H10A 109.5 . . ?
C7 C10 H10B 109.5 . . ?
C7 C10 H10C 109.5 . . ?
H10A C10 H10B 109.5 . . ?
H10A C10 H10C 109.5 . . ?
H10B C10 H10C 109.5 . . ?
C7 C11 H11A 109.5 . . ?
C7 C11 H11B 109.5 . . ?
C7 C11 H11C 109.5 . . ?
H11A C11 H11B 109.5 . . ?
H11A C11 H11C 109.5 . . ?
H11B C11 H11C 109.5 . . ?
O2 C12 N2 121.61(12) . . ?
O2 C12 C13 122.35(12) . . ?
N2 C12 C13 116.03(11) . . ?
C12 C13 H13A 109.5 . . ?
C12 C13 H13B 109.5 . . ?
C12 C13 H13C 109.5 . . ?
H13A C13 H13B 109.5 . . ?
H13A C13 H13C 109.5 . . ?
H13B C13 H13C 109.5 . . ?
C1 B1 H1A 124.5 . . ?
C1 B1 B2 58.79(8) . . ?
C1 B1 B5 59.17(8) . . ?
C1 B1 B6 105.53(9) . . ?
C1 B1 B7 104.79(10) . . ?
B2 B1 H1A 120.9 . . ?
B2 B1 B5 108.60(10) . . ?
B2 B1 B6 109.23(10) . . ?
B5 B1 H1A 121.4 . . ?
B5 B1 B6 59.84(7) . . ?
B6 B1 H1A 121.7 . . ?
B7 B1 H1A 122.4 . . ?
B7 B1 B2 60.17(8) . . ?
B7 B1 B5 107.95(9) . . ?
B7 B1 B6 60.54(7) . . ?
C1 B2 B1 58.33(8) . . ?
C1 B2 H2D 125.1 . . ?
C1 B2 B3 58.74(8) . . ?
C1 B2 B7 104.18(9) . . ?
C1 B2 B8 104.80(10) . . ?
B1 B2 H2D 121.5 . . ?
B1 B2 B7 59.84(8) . . ?
B3 B2 B1 107.97(10) . . ?
B3 B2 H2D 121.4 . . ?
B3 B2 B7 108.17(11) . . ?
B3 B2 B8 60.13(9) . . ?
B7 B2 H2D 122.4 . . ?
B8 B2 B1 108.38(10) . . ?
B8 B2 H2D 122.0 . . ?
B8 B2 B7 60.42(8) . . ?
C1 B3 B2 58.80(8) . . ?
C1 B3 H3 124.8 . . ?
C1 B3 B4 58.67(8) . . ?
C1 B3 B8 104.80(10) . . ?
C1 B3 B9 104.63(10) . . ?
B2 B3 H3 121.3 . . ?
B2 B3 B4 108.14(10) . . ?
B2 B3 B8 60.06(8) . . ?
B2 B3 B9 108.39(11) . . ?
B4 B3 H3 121.6 . . ?
B8 B3 H3 122.2 . . ?
B8 B3 B4 108.07(11) . . ?
B8 B3 B9 60.38(9) . . ?
B9 B3 H3 122.3 . . ?
B9 B3 B4 59.73(9) . . ?
C1 B4 B3 58.44(9) . . ?
C1 B4 H4 124.9 . . ?
C1 B4 B5 58.91(8) . . ?
C1 B4 B9 104.70(10) . . ?
C1 B4 B10 104.87(10) . . ?
B3 B4 H4 121.4 . . ?
B3 B4 B5 108.20(10) . . ?
B5 B4 H4 121.2 . . ?
B9 B4 B3 60.04(9) . . ?
B9 B4 H4 122.0 . . ?
B9 B4 B5 108.57(10) . . ?
B10 B4 B3 108.47(10) . . ?
B10 B4 H4 122.0 . . ?
B10 B4 B5 60.02(8) . . ?
B10 B4 B9 60.58(9) . . ?
C1 B5 B1 57.94(7) . . ?
C1 B5 B4 58.32(8) . . ?
C1 B5 H5A 125.2 . . ?
C1 B5 B6 105.35(9) . . ?
C1 B5 B10 104.06(10) . . ?
B1 B5 B4 107.09(10) . . ?
B1 B5 H5A 121.8 . . ?
B1 B5 B6 60.82(7) . . ?
B4 B5 H5A 121.9 . . ?
B4 B5 B6 108.70(10) . . ?
B6 B5 H5A 121.2 . . ?
B10 B5 B1 108.11(9) . . ?
B10 B5 B4 59.56(8) . . ?
B10 B5 H5A 122.5 . . ?
B10 B5 B6 60.72(7) . . ?
O1 B6 B1 120.72(10) . . ?
O1 B6 B5 129.61(10) . . ?
O1 B6 B7 114.57(9) . . ?
O1 B6 B10 129.22(10) . . ?
O1 B6 B11 118.98(9) . . ?
B1 B6 B11 105.94(9) . . ?
B5 B6 B1 59.34(7) . . ?
B5 B6 B7 106.09(9) . . ?
B5 B6 B10 59.27(8) . . ?
B5 B6 B11 106.68(9) . . ?
B7 B6 B1 58.70(7) . . ?
B7 B6 B11 59.27(7) . . ?
B10 B6 B1 105.83(9) . . ?
B10 B6 B7 105.92(9) . . ?
B10 B6 B11 59.39(7) . . ?
B1 B7 B2 59.99(8) . . ?
B1 B7 B6 60.76(7) . . ?
B1 B7 H7 121.5 . . ?
B1 B7 B8 107.89(10) . . ?
B1 B7 B11 108.85(9) . . ?
B2 B7 B6 109.25(9) . . ?
B2 B7 H7 121.6 . . ?
B2 B7 B8 59.64(8) . . ?
B2 B7 B11 108.30(10) . . ?
B6 B7 H7 120.4 . . ?
B8 B7 B6 109.30(9) . . ?
B8 B7 H7 121.7 . . ?
B8 B7 B11 60.22(8) . . ?
B11 B7 B6 60.90(7) . . ?
B11 B7 H7 121.2 . . ?
B2 B8 B3 59.81(9) . . ?
B2 B8 B7 59.94(8) . . ?
B2 B8 H8 121.7 . . ?
B2 B8 B9 107.82(10) . . ?
B2 B8 B11 108.46(10) . . ?
B3 B8 B7 107.55(10) . . ?
B3 B8 H8 121.9 . . ?
B3 B8 B9 59.91(9) . . ?
B3 B8 B11 108.25(10) . . ?
B7 B8 H8 122.0 . . ?
B7 B8 B11 60.13(8) . . ?
B9 B8 B7 107.64(10) . . ?
B9 B8 H8 121.9 . . ?
B9 B8 B11 60.09(8) . . ?
B11 B8 H8 121.3 . . ?
B3 B9 B8 59.70(9) . . ?
B3 B9 H9 121.7 . . ?
B3 B9 B10 107.88(11) . . ?
B3 B9 B11 108.22(10) . . ?
B4 B9 B3 60.23(9) . . ?
B4 B9 B8 107.92(11) . . ?
B4 B9 H9 121.7 . . ?
B4 B9 B10 59.66(8) . . ?
B4 B9 B11 108.22(10) . . ?
B8 B9 H9 121.8 . . ?
B8 B9 B10 108.08(10) . . ?
B8 B9 B11 60.26(8) . . ?
B10 B9 H9 121.8 . . ?
B10 B9 B11 60.29(8) . . ?
B11 B9 H9 121.4 . . ?
B4 B10 B5 60.42(8) . . ?
B4 B10 B6 108.82(10) . . ?
B4 B10 B9 59.76(9) . . ?
B4 B10 H10 121.6 . . ?
B4 B10 B11 108.11(10) . . ?
B5 B10 B6 60.01(7) . . ?
B5 B10 B9 108.23(10) . . ?
B5 B10 H10 121.6 . . ?
B5 B10 B11 108.44(9) . . ?
B6 B10 H10 120.9 . . ?
B9 B10 B6 109.05(9) . . ?
B9 B10 H10 121.6 . . ?
B9 B10 B11 60.06(8) . . ?
B11 B10 B6 60.87(7) . . ?
B11 B10 H10 121.4 . . ?
C2 B11 B6 121.57(11) . . ?
C2 B11 B7 120.85(11) . . ?
C2 B11 B8 120.88(11) . . ?
C2 B11 B9 123.12(11) . . ?
C2 B11 B10 124.21(11) . . ?
B7 B11 B6 59.83(7) . . ?
B7 B11 B8 59.65(8) . . ?
B7 B11 B10 106.63(9) . . ?
B8 B11 B6 107.98(10) . . ?
B8 B11 B10 107.10(10) . . ?
B9 B11 B6 107.82(9) . . ?
B9 B11 B7 106.91(10) . . ?
B9 B11 B8 59.65(8) . . ?
B9 B11 B10 59.65(8) . . ?
B10 B11 B6 59.74(7) . . ?
B21 O3 N3 119.03(8) . . ?
O3 N3 C16 106.25(8) . . ?
O3 N3 C20 106.37(8) . . ?
C16 N3 C20 116.48(9) . . ?
C18 N4 H4C 117.7 . . ?
C25 N4 H4C 117.7 . . ?
C25 N4 C18 124.64(12) . . ?
B12 C14 H14 117.8 . . ?
B12 C14 B14 114.59(9) . . ?
B12 C14 B16 62.74(8) . . ?
B13 C14 H14 117.5 . . ?
B13 C14 B12 62.78(8) . . ?
B13 C14 B14 62.74(8) . . ?
B13 C14 B16 115.01(9) . . ?
B14 C14 H14 117.8 . . ?
B14 C14 B16 114.77(9) . . ?
B15 C14 H14 117.5 . . ?
B15 C14 B12 114.83(9) . . ?
B15 C14 B13 115.09(9) . . ?
B15 C14 B14 62.81(8) . . ?
B15 C14 B16 62.81(7) . . ?
B16 C14 H14 117.6 . . ?
H15A C15 H15B 109.5 . . ?
H15A C15 H15C 109.5 . . ?
H15B C15 H15C 109.5 . . ?
B22 C15 H15A 109.5 . . ?
B22 C15 H15B 109.5 . . ?
B22 C15 H15C 109.5 . . ?
N3 C16 C17 107.56(10) . . ?
N3 C16 C21 115.48(10) . . ?
N3 C16 C22 107.39(9) . . ?
C17 C16 C21 110.93(10) . . ?
C22 C16 C17 107.22(10) . . ?
C22 C16 C21 107.92(11) . . ?
C16 C17 H17A 108.8 . . ?
C16 C17 H17B 108.8 . . ?
H17A C17 H17B 107.7 . . ?
C18 C17 C16 113.76(10) . . ?
C18 C17 H17A 108.8 . . ?
C18 C17 H17B 108.8 . . ?
N4 C18 C17 111.35(11) . . ?
N4 C18 H18 109.2 . . ?
N4 C18 C19 109.94(11) . . ?
C17 C18 H18 109.2 . . ?
C19 C18 C17 107.81(10) . . ?
C19 C18 H18 109.2 . . ?
C18 C19 H19A 108.8 . . ?
C18 C19 H19B 108.8 . . ?
C18 C19 C20 113.99(11) . . ?
H19A C19 H19B 107.6 . . ?
C20 C19 H19A 108.8 . . ?
C20 C19 H19B 108.8 . . ?
N3 C20 C19 107.87(9) . . ?
N3 C20 C23 115.49(10) . . ?
N3 C20 C24 107.64(9) . . ?
C19 C20 C23 110.91(10) . . ?
C24 C20 C19 106.27(10) . . ?
C24 C20 C23 108.22(11) . . ?
C16 C21 H21A 109.5 . . ?
C16 C21 H21B 109.5 . . ?
C16 C21 H21C 109.5 . . ?
H21A C21 H21B 109.5 . . ?
H21A C21 H21C 109.5 . . ?
H21B C21 H21C 109.5 . . ?
C16 C22 H22A 109.5 . . ?
C16 C22 H22B 109.5 . . ?
C16 C22 H22C 109.5 . . ?
H22A C22 H22B 109.5 . . ?
H22A C22 H22C 109.5 . . ?
H22B C22 H22C 109.5 . . ?
C20 C23 H23A 109.5 . . ?
C20 C23 H23B 109.5 . . ?
C20 C23 H23C 109.5 . . ?
H23A C23 H23B 109.5 . . ?
H23A C23 H23C 109.5 . . ?
H23B C23 H23C 109.5 . . ?
C20 C24 H24A 109.5 . . ?
C20 C24 H24B 109.5 . . ?
C20 C24 H24C 109.5 . . ?
H24A C24 H24B 109.5 . . ?
H24A C24 H24C 109.5 . . ?
H24B C24 H24C 109.5 . . ?
O4 C25 N4 122.20(12) . . ?
O4 C25 C26 122.31(13) . . ?
N4 C25 C26 115.49(13) . . ?
C25 C26 H26A 109.5 . . ?
C25 C26 H26B 109.5 . . ?
C25 C26 H26C 109.5 . . ?
H26A C26 H26B 109.5 . . ?
H26A C26 H26C 109.5 . . ?
H26B C26 H26C 109.5 . . ?
C14 B12 H12 124.9 . . ?
C14 B12 B13 58.37(8) . . ?
C14 B12 B16 58.94(7) . . ?
C14 B12 B17 105.16(9) . . ?
C14 B12 B18 104.74(9) . . ?
B13 B12 H12 121.5 . . ?
B13 B12 B16 108.23(9) . . ?
B16 B12 H12 121.1 . . ?
B17 B12 H12 121.9 . . ?
B17 B12 B13 108.55(9) . . ?
B17 B12 B16 60.35(7) . . ?
B17 B12 B18 60.48(7) . . ?
B18 B12 H12 122.1 . . ?
B18 B12 B13 60.10(8) . . ?
B18 B12 B16 108.72(9) . . ?
C14 B13 B12 58.85(8) . . ?
C14 B13 H13 124.6 . . ?
C14 B13 B14 58.92(8) . . ?
C14 B13 B18 104.94(9) . . ?
C14 B13 B19 104.74(9) . . ?
B12 B13 H13 121.5 . . ?
B12 B13 B18 59.89(8) . . ?
B12 B13 B19 107.90(9) . . ?
B14 B13 B12 108.24(10) . . ?
B14 B13 H13 121.3 . . ?
B14 B13 B18 108.18(9) . . ?
B14 B13 B19 59.83(8) . . ?
B18 B13 H13 122.2 . . ?
B19 B13 H13 122.5 . . ?
B19 B13 B18 60.12(8) . . ?
C14 B14 B13 58.34(8) . . ?
C14 B14 H14A 125.4 . . ?
C14 B14 B15 58.13(7) . . ?
C14 B14 B19 104.52(9) . . ?
C14 B14 B20 104.12(9) . . ?
B13 B14 H14A 121.6 . . ?
B15 B14 B13 107.57(9) . . ?
B15 B14 H14A 121.6 . . ?
B19 B14 B13 60.12(8) . . ?
B19 B14 H14A 121.9 . . ?
B19 B14 B15 108.57(9) . . ?
B20 B14 B13 108.21(10) . . ?
B20 B14 H14A 122.2 . . ?
B20 B14 B15 60.05(7) . . ?
B20 B14 B19 60.61(7) . . ?
C14 B15 B14 59.06(7) . . ?
C14 B15 H15 124.4 . . ?
C14 B15 B16 59.31(7) . . ?
C14 B15 B20 104.68(9) . . ?
C14 B15 B21 105.48(9) . . ?
B14 B15 H15 120.9 . . ?
B14 B15 B16 108.84(9) . . ?
B14 B15 B21 108.96(9) . . ?
B16 B15 H15 121.4 . . ?
B16 B15 B21 59.71(7) . . ?
B20 B15 B14 59.86(7) . . ?
B20 B15 H15 122.6 . . ?
B20 B15 B16 107.74(9) . . ?
B20 B15 B21 60.40(7) . . ?
B21 B15 H15 121.8 . . ?
C14 B16 B12 58.32(7) . . ?
C14 B16 B15 57.87(7) . . ?
C14 B16 H16 125.2 . . ?
C14 B16 B17 103.98(9) . . ?
C14 B16 B21 105.57(9) . . ?
B12 B16 H16 121.9 . . ?
B12 B16 B17 59.44(7) . . ?
B12 B16 B21 108.65(9) . . ?
B15 B16 B12 107.11(9) . . ?
B15 B16 H16 121.6 . . ?
B15 B16 B17 108.29(9) . . ?
B15 B16 B21 61.24(7) . . ?
B17 B16 H16 122.6 . . ?
B17 B16 B21 60.62(7) . . ?
B21 B16 H16 121.0 . . ?
B12 B17 B16 60.22(7) . . ?
B12 B17 H17 121.6 . . ?
B12 B17 B18 59.83(7) . . ?
B12 B17 B21 108.62(9) . . ?
B12 B17 B22 108.26(9) . . ?
B16 B17 H17 121.8 . . ?
B16 B17 B21 59.80(7) . . ?
B16 B17 B22 108.25(9) . . ?
B18 B17 B16 108.10(9) . . ?
B18 B17 H17 121.4 . . ?
B18 B17 B21 109.19(9) . . ?
B18 B17 B22 60.28(7) . . ?
B21 B17 H17 121.0 . . ?
B22 B17 H17 121.3 . . ?
B22 B17 B21 60.88(7) . . ?
B12 B18 B13 60.00(8) . . ?
B12 B18 B17 59.68(7) . . ?
B12 B18 H18A 121.9 . . ?
B12 B18 B19 107.82(10) . . ?
B12 B18 B22 108.05(9) . . ?
B13 B18 B17 107.83(9) . . ?
B13 B18 H18A 121.7 . . ?
B13 B18 B19 59.92(8) . . ?
B13 B18 B22 108.32(9) . . ?
B17 B18 H18A 121.8 . . ?
B17 B18 B22 60.17(7) . . ?
B19 B18 B17 108.02(9) . . ?
B19 B18 H18A 121.7 . . ?
B19 B18 B22 60.25(7) . . ?
B22 B18 H18A 121.4 . . ?
B13 B19 B18 59.96(8) . . ?
B13 B19 H19 121.8 . . ?
B13 B19 B20 107.40(9) . . ?
B13 B19 B22 108.45(9) . . ?
B14 B19 B13 60.05(8) . . ?
B14 B19 B18 108.22(9) . . ?
B14 B19 H19 121.6 . . ?
B14 B19 B20 59.65(7) . . ?
B14 B19 B22 108.56(9) . . ?
B18 B19 H19 121.6 . . ?
B18 B19 B20 107.86(9) . . ?
B18 B19 B22 60.37(7) . . ?
B20 B19 H19 122.2 . . ?
B20 B19 B22 60.19(7) . . ?
B22 B19 H19 121.1 . . ?
B14 B20 B15 60.09(7) . . ?
B14 B20 B19 59.74(8) . . ?
B14 B20 H20 121.3 . . ?
B14 B20 B21 109.67(9) . . ?
B14 B20 B22 108.61(9) . . ?
B15 B20 B19 107.91(9) . . ?
B15 B20 H20 121.4 . . ?
B15 B20 B21 61.05(7) . . ?
B15 B20 B22 109.11(9) . . ?
B19 B20 H20 121.8 . . ?
B19 B20 B21 109.19(9) . . ?
B19 B20 B22 60.16(7) . . ?
B21 B20 H20 120.3 . . ?
B22 B20 H20 121.1 . . ?
B22 B20 B21 60.85(7) . . ?
O3 B21 B15 121.76(9) . . ?
O3 B21 B16 129.67(10) . . ?
O3 B21 B17 128.29(10) . . ?
O3 B21 B20 115.32(9) . . ?
O3 B21 B22 118.44(9) . . ?
B15 B21 B22 105.91(9) . . ?
B16 B21 B15 59.04(7) . . ?
B16 B21 B17 59.58(7) . . ?
B16 B21 B20 105.74(9) . . ?
B16 B21 B22 106.81(9) . . ?
B17 B21 B15 105.77(9) . . ?
B17 B21 B20 105.73(9) . . ?
B17 B21 B22 59.29(7) . . ?
B20 B21 B15 58.55(7) . . ?
B20 B21 B22 59.29(7) . . ?
C15 B22 B17 125.52(10) . . ?
C15 B22 B18 124.33(10) . . ?
C15 B22 B19 120.38(10) . . ?
C15 B22 B20 119.49(10) . . ?
C15 B22 B21 121.19(10) . . ?
B17 B22 B18 59.55(7) . . ?
B17 B22 B20 106.59(9) . . ?
B17 B22 B21 59.82(7) . . ?
B18 B22 B21 107.76(9) . . ?
B19 B22 B17 106.84(9) . . ?
B19 B22 B18 59.38(7) . . ?
B19 B22 B20 59.65(7) . . ?
B19 B22 B21 107.98(9) . . ?
B20 B22 B18 106.65(9) . . ?
B20 B22 B21 59.86(7) . . ?
C27 N5 C29 110.82(10) . . ?
C27 N5 C31 106.76(10) . . ?
C27 N5 C33 111.20(10) . . ?
C31 N5 C29 111.39(10) . . ?
C31 N5 C33 110.78(10) . . ?
C33 N5 C29 105.97(9) . . ?
N5 C27 H27A 108.4 . . ?
N5 C27 H27B 108.4 . . ?
H27A C27 H27B 107.5 . . ?
C28 C27 N5 115.37(11) . . ?
C28 C27 H27A 108.4 . . ?
C28 C27 H27B 108.4 . . ?
C27 C28 H28A 109.5 . . ?
C27 C28 H28B 109.5 . . ?
C27 C28 H28C 109.5 . . ?
H28A C28 H28B 109.5 . . ?
H28A C28 H28C 109.5 . . ?
H28B C28 H28C 109.5 . . ?
N5 C29 H29A 108.4 . . ?
N5 C29 H29B 108.4 . . ?
H29A C29 H29B 107.5 . . ?
C30 C29 N5 115.40(11) . . ?
C30 C29 H29A 108.4 . . ?
C30 C29 H29B 108.4 . . ?
C29 C30 H30A 109.5 . . ?
C29 C30 H30B 109.5 . . ?
C29 C30 H30C 109.5 . . ?
H30A C30 H30B 109.5 . . ?
H30A C30 H30C 109.5 . . ?
H30B C30 H30C 109.5 . . ?
N5 C31 H31A 108.5 . . ?
N5 C31 H31B 108.5 . . ?
H31A C31 H31B 107.5 . . ?
C32 C31 N5 115.23(12) . . ?
C32 C31 H31A 108.5 . . ?
C32 C31 H31B 108.5 . . ?
C31 C32 H32A 109.5 . . ?
C31 C32 H32B 109.5 . . ?
C31 C32 H32C 109.5 . . ?
H32A C32 H32B 109.5 . . ?
H32A C32 H32C 109.5 . . ?
H32B C32 H32C 109.5 . . ?
N5 C33 H33A 108.4 . . ?
N5 C33 H33B 108.4 . . ?
H33A C33 H33B 107.5 . . ?
C34 C33 N5 115.32(11) . . ?
C34 C33 H33A 108.4 . . ?
C34 C33 H33B 108.4 . . ?
C33 C34 H34A 109.5 . . ?
C33 C34 H34B 109.5 . . ?
C33 C34 H34C 109.5 . . ?
H34A C34 H34B 109.5 . . ?
H34A C34 H34C 109.5 . . ?
H34B C34 H34C 109.5 . . ?
C35 N6 C39 106.22(10) . . ?
C35 N6 C41 111.05(10) . . ?
C37 N6 C35 111.19(10) . . ?
C37 N6 C39 110.82(10) . . ?
C37 N6 C41 106.45(9) . . ?
C39 N6 C41 111.21(10) . . ?
N6 C35 H35A 108.3 . . ?
N6 C35 H35B 108.3 . . ?
H35A C35 H35B 107.4 . . ?
C36 C35 N6 116.00(13) . . ?
C36 C35 H35A 108.3 . . ?
C36 C35 H35B 108.3 . . ?
C35 C36 H36A 109.5 . . ?
C35 C36 H36B 109.5 . . ?
C35 C36 H36C 109.5 . . ?
H36A C36 H36B 109.5 . . ?
H36A C36 H36C 109.5 . . ?
H36B C36 H36C 109.5 . . ?
N6 C37 H37A 108.5 . . ?
N6 C37 H37B 108.5 . . ?
H37A C37 H37B 107.5 . . ?
C38 C37 N6 115.29(11) . . ?
C38 C37 H37A 108.5 . . ?
C38 C37 H37B 108.5 . . ?
C37 C38 H38A 109.5 . . ?
C37 C38 H38B 109.5 . . ?
C37 C38 H38C 109.5 . . ?
H38A C38 H38B 109.5 . . ?
H38A C38 H38C 109.5 . . ?
H38B C38 H38C 109.5 . . ?
N6 C39 H39A 108.5 . . ?
N6 C39 H39B 108.5 . . ?
H39A C39 H39B 107.5 . . ?
C40 C39 N6 115.27(11) . . ?
C40 C39 H39A 108.5 . . ?
C40 C39 H39B 108.5 . . ?
C39 C40 H40A 109.5 . . ?
C39 C40 H40B 109.5 . . ?
C39 C40 H40C 109.5 . . ?
H40A C40 H40B 109.5 . . ?
H40A C40 H40C 109.5 . . ?
H40B C40 H40C 109.5 . . ?
N6 C41 H41A 108.2 . . ?
N6 C41 H41B 108.2 . . ?
H41A C41 H41B 107.4 . . ?
C42 C41 N6 116.20(11) . . ?
C42 C41 H41A 108.2 . . ?
C42 C41 H41B 108.2 . . ?
C41 C42 H42A 109.5 . . ?
C41 C42 H42B 109.5 . . ?
C41 C42 H42C 109.5 . . ?
H42A C42 H42B 109.5 . . ?
H42A C42 H42C 109.5 . . ?
H42B C42 H42C 109.5 . . ?

loop_
_geom_bond_atom_site_label_1
_geom_bond_atom_site_label_2
_geom_bond_distance
_geom_bond_site_symmetry_2
_geom_bond_publ_flag
O1 N1 1.4632(11) . ?
O1 B6 1.4278(15) . ?
O2 C12 1.2294(15) . ?
N1 C3 1.4980(14) . ?
N1 C7 1.4998(14) . ?
N2 H2 0.8800 . ?
N2 C5 1.4626(15) . ?
N2 C12 1.3355(16) . ?
C1 H1 1.1200 . ?
C1 B1 1.6933(18) . ?
C1 B2 1.702(2) . ?
C1 B3 1.701(2) . ?
C1 B4 1.705(2) . ?
C1 B5 1.7157(19) . ?
C2 H2A 0.9800 . ?
C2 H2B 0.9800 . ?
C2 H2C 0.9800 . ?
C2 B11 1.5994(19) . ?
C3 C4 1.5333(17) . ?
C3 C8 1.5252(17) . ?
C3 C9 1.5373(19) . ?
C4 H4A 0.9900 . ?
C4 H4B 0.9900 . ?
C4 C5 1.5143(16) . ?
C5 H5 1.0000 . ?
C5 C6 1.5134(17) . ?
C6 H6A 0.9900 . ?
C6 H6B 0.9900 . ?
C6 C7 1.5325(16) . ?
C7 C10 1.5289(18) . ?
C7 C11 1.5339(18) . ?
C8 H8A 0.9800 . ?
C8 H8B 0.9800 . ?
C8 H8C 0.9800 . ?
C9 H9A 0.9800 . ?
C9 H9B 0.9800 . ?
C9 H9C 0.9800 . ?
C10 H10A 0.9800 . ?
C10 H10B 0.9800 . ?
C10 H10C 0.9800 . ?
C11 H11A 0.9800 . ?
C11 H11B 0.9800 . ?
C11 H11C 0.9800 . ?
C12 C13 1.5056(18) . ?
C13 H13A 0.9800 . ?
C13 H13B 0.9800 . ?
C13 H13C 0.9800 . ?
B1 H1A 1.1200 . ?
B1 B2 1.771(2) . ?
B1 B5 1.7786(19) . ?
B1 B6 1.8054(18) . ?
B1 B7 1.7680(19) . ?
B2 H2D 1.1200 . ?
B2 B3 1.764(2) . ?
B2 B7 1.774(2) . ?
B2 B8 1.769(2) . ?
B3 H3 1.1200 . ?
B3 B4 1.777(2) . ?
B3 B8 1.770(2) . ?
B3 B9 1.774(2) . ?
B4 H4 1.1200 . ?
B4 B5 1.782(2) . ?
B4 B9 1.768(2) . ?
B4 B10 1.766(2) . ?
B5 H5A 1.1200 . ?
B5 B6 1.7879(18) . ?
B5 B10 1.774(2) . ?
B6 B7 1.8017(18) . ?
B6 B10 1.8005(19) . ?
B6 B11 1.8210(18) . ?
B7 H7 1.1200 . ?
B7 B8 1.782(2) . ?
B7 B11 1.7913(19) . ?
B8 H8 1.1200 . ?
B8 B9 1.782(2) . ?
B8 B11 1.793(2) . ?
B9 H9 1.1200 . ?
B9 B10 1.783(2) . ?
B9 B11 1.790(2) . ?
B10 H10 1.1200 . ?
B10 B11 1.7941(19) . ?
O3 N3 1.4606(12) . ?
O3 B21 1.4279(14) . ?
O4 C25 1.2231(18) . ?
N3 C16 1.4992(15) . ?
N3 C20 1.5004(15) . ?
N4 H4C 0.8800 . ?
N4 C18 1.4643(15) . ?
N4 C25 1.3375(17) . ?
C14 H14 1.1200 . ?
C14 B12 1.7051(19) . ?
C14 B13 1.6964(19) . ?
C14 B14 1.7070(18) . ?
C14 B15 1.6902(18) . ?
C14 B16 1.7163(17) . ?
C15 H15A 0.9800 . ?
C15 H15B 0.9800 . ?
C15 H15C 0.9800 . ?
C15 B22 1.5985(17) . ?
C16 C17 1.5387(17) . ?
C16 C21 1.5402(17) . ?
C16 C22 1.5269(18) . ?
C17 H17A 0.9900 . ?
C17 H17B 0.9900 . ?
C17 C18 1.5172(18) . ?
C18 H18 1.0000 . ?
C18 C19 1.5137(19) . ?
C19 H19A 0.9900 . ?
C19 H19B 0.9900 . ?
C19 C20 1.5353(16) . ?
C20 C23 1.5388(17) . ?
C20 C24 1.5259(18) . ?
C21 H21A 0.9800 . ?
C21 H21B 0.9800 . ?
C21 H21C 0.9800 . ?
C22 H22A 0.9800 . ?
C22 H22B 0.9800 . ?
C22 H22C 0.9800 . ?
C23 H23A 0.9800 . ?
C23 H23B 0.9800 . ?
C23 H23C 0.9800 . ?
C24 H24A 0.9800 . ?
C24 H24B 0.9800 . ?
C24 H24C 0.9800 . ?
C25 C26 1.5092(19) . ?
C26 H26A 0.9800 . ?
C26 H26B 0.9800 . ?
C26 H26C 0.9800 . ?
B12 H12 1.1200 . ?
B12 B13 1.7718(19) . ?
B12 B16 1.7812(19) . ?
B12 B17 1.7671(19) . ?
B12 B18 1.7698(19) . ?
B13 H13 1.1200 . ?
B13 B14 1.772(2) . ?
B13 B18 1.774(2) . ?
B13 B19 1.7730(19) . ?
B14 H14A 1.1200 . ?
B14 B15 1.7702(19) . ?
B14 B19 1.7678(19) . ?
B14 B20 1.7661(18) . ?
B15 H15 1.1200 . ?
B15 B16 1.7753(18) . ?
B15 B20 1.7695(18) . ?
B15 B21 1.8149(18) . ?
B16 H16 1.1200 . ?
B16 B17 1.7835(19) . ?
B16 B21 1.7876(17) . ?
B17 H17 1.1200 . ?
B17 B18 1.7814(19) . ?
B17 B21 1.8023(18) . ?
B17 B22 1.7926(18) . ?
B18 H18A 1.1200 . ?
B18 B19 1.7766(19) . ?
B18 B22 1.7946(18) . ?
B19 H19 1.1200 . ?
B19 B20 1.7831(19) . ?
B19 B22 1.7924(18) . ?
B20 H20 1.1200 . ?
B20 B21 1.8035(18) . ?
B20 B22 1.7930(18) . ?
B21 B22 1.8214(18) . ?
N5 C27 1.5158(17) . ?
N5 C29 1.5228(15) . ?
N5 C31 1.5183(16) . ?
N5 C33 1.5213(16) . ?
C27 H27A 0.9900 . ?
C27 H27B 0.9900 . ?
C27 C28 1.515(2) . ?
C28 H28A 0.9800 . ?
C28 H28B 0.9800 . ?
C28 H28C 0.9800 . ?
C29 H29A 0.9900 . ?
C29 H29B 0.9900 . ?
C29 C30 1.5112(19) . ?
C30 H30A 0.9800 . ?
C30 H30B 0.9800 . ?
C30 H30C 0.9800 . ?
C31 H31A 0.9900 . ?
C31 H31B 0.9900 . ?
C31 C32 1.503(2) . ?
C32 H32A 0.9800 . ?
C32 H32B 0.9800 . ?
C32 H32C 0.9800 . ?
C33 H33A 0.9900 . ?
C33 H33B 0.9900 . ?
C33 C34 1.5128(19) . ?
C34 H34A 0.9800 . ?
C34 H34B 0.9800 . ?
C34 H34C 0.9800 . ?
N6 C35 1.5184(16) . ?
N6 C37 1.5169(15) . ?
N6 C39 1.5186(16) . ?
N6 C41 1.5206(15) . ?
C35 H35A 0.9900 . ?
C35 H35B 0.9900 . ?
C35 C36 1.507(2) . ?
C36 H36A 0.9800 . ?
C36 H36B 0.9800 . ?
C36 H36C 0.9800 . ?
C37 H37A 0.9900 . ?
C37 H37B 0.9900 . ?
C37 C38 1.5089(19) . ?
C38 H38A 0.9800 . ?
C38 H38B 0.9800 . ?
C38 H38C 0.9800 . ?
C39 H39A 0.9900 . ?
C39 H39B 0.9900 . ?
C39 C40 1.507(2) . ?
C40 H40A 0.9800 . ?
C40 H40B 0.9800 . ?
C40 H40C 0.9800 . ?
C41 H41A 0.9900 . ?
C41 H41B 0.9900 . ?
C41 C42 1.5090(19) . ?
C42 H42A 0.9800 . ?
C42 H42B 0.9800 . ?
C42 H42C 0.9800 . ?
